data_4323722
loop_
_publ_author_name
'Randolf D. K\"ohn'
'Matthias Haufe'
'Gabriele Kociok-K\"ohn'
'Alexander C. Filippou'

_publ_contact_author
;
        Randolf D. K\"ohn
        Institut f\"ur Anorganische und Analytische Chemie
        Technische Universit\"at Berlin
        Stra\&se des 17. Juni 135
        10623 Berlin
        Bundesrepublik Deutschland
;
_publ_contact_author_email kociok@wap0203.chem.tu-berlin.de
_publ_contact_author_fax '049 30 314-22168'
_publ_contact_author_phone '049 30 314-26203'
_publ_section_title
;
 The Chemistry of 1,3,5-Triazacyclohexane Complexes. 6.1Synthesis and
 Characterization of the Cobalt(II) Methoxide Core {Co3(OMe)4}2+
;
_journal_name_full 'Inorganic Chemistry'
_journal_page_first 6064
_journal_page_last 6069
_journal_paper_doi 10.1021/ic9704593
_journal_volume 36
_journal_year 1997
_chemical_compound_source CH2Cl2
_chemical_formula_moiety '[C22 H57 Co3 N9 O4][B C24 F20]2*(CH2 Cl2)'
_chemical_formula_structural
;
 [{(CH3)3 (C3 H6 N3) Co}3 (O (CH3))4][B (C6 F5)4]2 *(CH2 Cl2)
;
_chemical_formula_sum 'C71 H59 B2 Cl2 Co3 F40 N9 O4'
_chemical_formula_weight 2131.58
_chemical_name_systematic
; 
 ? 
;
_space_group_IT_number 2
_symmetry_cell_setting triclinic
_symmetry_space_group_name_Hall '-P 1'
_symmetry_space_group_name_H-M 'P -1'
_atom_sites_solution_hydrogens geom
_atom_sites_solution_primary direct
_atom_sites_solution_secondary difmap
_audit_creation_method SHELXL
_cell_angle_alpha 79.23(2)
_cell_angle_beta 76.855(13)
_cell_angle_gamma 70.10(2)
_cell_formula_units_Z 2
_cell_length_a 13.857(2)
_cell_length_b 16.843(3)
_cell_length_c 19.318(2)
_cell_measurement_reflns_used 2000
_cell_measurement_temperature 153(2)
_cell_measurement_theta_max 26
_cell_measurement_theta_min 2
_cell_volume 4098.8(12)
_computing_cell_refinement 'IPDS (STOE, 1996)'
_computing_data_collection 'IPDS (STOE, 1996)'
_computing_data_reduction 'IPDS (Software 2.65, 1996)'
_computing_molecular_graphics
;
 L.Zsolnai,H.Pritzkow, ZORTEP, ORTEP program for PC,
 Universit\"at Heidelberg 1994
;
_computing_publication_material 'SHELXL-93 (Sheldrick, 1993)'
_computing_structure_refinement 'SHELXL-93 (Sheldrick, 1993)'
_computing_structure_solution 'SHELXS-86 (Sheldrick, 1990)'
_diffrn_ambient_temperature 150(2)
_diffrn_measurement_device 'Stoe IPDS'
_diffrn_measurement_method \f-rotation
_diffrn_radiation_monochromator graphite
_diffrn_radiation_source 'fine-focus sealed tube'
_diffrn_radiation_type MoK\a
_diffrn_radiation_wavelength 0.71073
_diffrn_reflns_av_R_equivalents 0.0626
_diffrn_reflns_av_sigmaI/netI 0.0469
_diffrn_reflns_limit_h_max 17
_diffrn_reflns_limit_h_min -16
_diffrn_reflns_limit_k_max 20
_diffrn_reflns_limit_k_min -20
_diffrn_reflns_limit_l_max 23
_diffrn_reflns_limit_l_min 0
_diffrn_reflns_number 28874
_diffrn_reflns_theta_max 26.07
_diffrn_reflns_theta_min 2.18
_diffrn_standards_number 200
_exptl_absorpt_coefficient_mu 0.794
_exptl_absorpt_correction_type none
_exptl_crystal_colour purple
_exptl_crystal_density_diffrn 1.727
_exptl_crystal_description 'irregular shape'
_exptl_crystal_F_000 2130
_exptl_crystal_size_max 0.76
_exptl_crystal_size_mid 0.38
_exptl_crystal_size_min 0.15
_refine_diff_density_max 0.756
_refine_diff_density_min -0.583
_refine_diff_density_rms 0.060
_refine_ls_extinction_method none
_refine_ls_goodness_of_fit_all 0.957
_refine_ls_goodness_of_fit_obs 1.046
_refine_ls_hydrogen_treatment noref
_refine_ls_matrix_type full
_refine_ls_number_parameters 1227
_refine_ls_number_reflns 15024
_refine_ls_number_restraints 0
_refine_ls_restrained_S_all 0.979
_refine_ls_restrained_S_obs 1.046
_refine_ls_R_factor_all 0.0497
_refine_ls_R_factor_obs 0.0348
_refine_ls_shift/esd_max 0.003
_refine_ls_shift/esd_mean 0.000
_refine_ls_structure_factor_coef Fsqd
_refine_ls_weighting_details 'w=1/[\s^2^(Fo^2^)+(0.0534P)^2^+0.0000P] where P=(Fo^2^+2Fc^2^)/3'
_refine_ls_weighting_scheme calc
_refine_ls_wR_factor_all 0.0917
_refine_ls_wR_factor_obs 0.0848
_reflns_number_observed 11549
_reflns_number_total 15032
_reflns_observed_criterion >2sigma(I)
_cod_data_source_file ic9704593_3.cif
_cod_data_source_block rdk23
_cod_depositor_comments
;
The following automatic conversions were performed:

'_refine_ls_weighting_scheme' value 'calc
w=1/[\s^2^(Fo^2^)+(0.0534P)^2^+0.0000P] where P=(Fo^2^+2Fc^2^)/3' was
changed to 'calc'. New tag '_refine_ls_weighting_details' was
created. The value of the new tag was set to
'w=1/[\s^2^(Fo^2^)+(0.0534P)^2^+0.0000P] where P=(Fo^2^+2Fc^2^)/3'.

Automatic conversion script
Id: cif_fix_values 3143 2015-03-26 13:38:13Z robertas 
;
_cod_original_cell_volume 4098.9(10)
_cod_database_code 4323722

loop_
_symmetry_equiv_pos_as_xyz
'x, y, z'
'-x, -y, -z'

loop_
_atom_site_aniso_label
_atom_site_aniso_U_11
_atom_site_aniso_U_22
_atom_site_aniso_U_33
_atom_site_aniso_U_23
_atom_site_aniso_U_13
_atom_site_aniso_U_12
Co1 0.0195(2) 0.0259(2) 0.0240(2) -0.00291(12) -0.00149(14) -0.00908(12)
Co2 0.0248(2) 0.0261(2) 0.0206(2) -0.00455(12) -0.00317(14) -0.01196(13)
Co3 0.0208(2) 0.02403(15) 0.02180(15) -0.00407(12) -0.00327(13) -0.00984(12)
O1 0.0232(9) 0.0377(9) 0.0243(8) -0.0088(7) 0.0001(7) -0.0131(7)
C11 0.042(2) 0.096(2) 0.0339(15) -0.016(2) 0.0058(14) -0.040(2)
O2 0.0269(9) 0.0263(8) 0.0350(9) -0.0032(7) -0.0063(8) -0.0134(7)
C21 0.041(2) 0.0324(13) 0.059(2) 0.0057(12) -0.0126(15) -0.0204(12)
O3 0.0278(10) 0.0323(8) 0.0230(8) -0.0019(7) -0.0041(7) -0.0112(7)
C31 0.057(4) 0.045(3) 0.053(3) 0.004(2) -0.012(3) -0.017(2)
C31A 0.086(12) 0.088(9) 0.111(11) -0.026(8) -0.013(9) -0.028(7)
O4 0.0233(9) 0.0299(8) 0.0296(8) -0.0104(7) -0.0071(7) -0.0072(7)
C41 0.043(2) 0.0414(15) 0.043(2) -0.0115(12) -0.0134(14) -0.0097(12)
N1 0.0292(12) 0.0367(11) 0.0336(11) -0.0026(9) 0.0003(10) -0.0122(9)
N2 0.0291(12) 0.0320(11) 0.0394(12) 0.0059(9) -0.0045(11) -0.0076(9)
N3 0.0271(12) 0.0395(12) 0.0366(12) -0.0038(10) -0.0023(10) -0.0090(9)
N4 0.056(2) 0.0267(10) 0.0321(11) -0.0019(9) -0.0119(11) -0.0116(10)
N5 0.0389(14) 0.0441(12) 0.0288(11) -0.0091(9) 0.0000(10) -0.0245(10)
N6 0.0316(12) 0.0361(11) 0.0239(10) -0.0044(8) -0.0024(9) -0.0133(9)
N7 0.0254(11) 0.0295(10) 0.0310(10) -0.0039(8) -0.0055(9) -0.0128(8)
N8 0.0282(12) 0.0400(11) 0.0313(11) -0.0072(9) -0.0047(10) -0.0128(9)
N9 0.0329(12) 0.0284(10) 0.0355(11) 0.0001(9) -0.0091(10) -0.0133(9)
C1 0.0255(14) 0.0411(14) 0.0380(14) -0.0063(12) 0.0042(12) -0.0095(11)
C2 0.034(2) 0.0313(13) 0.045(2) -0.0071(11) -0.0003(13) -0.0055(11)
C3 0.029(2) 0.046(2) 0.045(2) 0.0049(13) -0.0101(14) -0.0050(12)
C4 0.048(2) 0.0329(13) 0.0337(14) -0.0107(11) -0.0058(14) -0.0054(12)
C5 0.072(2) 0.0400(15) 0.0344(14) -0.0067(12) -0.0054(15) -0.0338(15)
C6 0.038(2) 0.053(2) 0.0258(12) -0.0106(11) -0.0044(12) -0.0239(13)
C7 0.0246(14) 0.0347(13) 0.0420(14) -0.0047(11) -0.0092(12) -0.0070(10)
C8 0.0324(15) 0.0383(13) 0.0344(13) -0.0081(11) -0.0097(12) -0.0144(11)
C9 0.038(2) 0.0429(14) 0.0315(13) 0.0036(11) -0.0118(12) -0.0205(12)
C10 0.059(2) 0.064(2) 0.036(2) -0.0070(14) -0.001(2) -0.031(2)
C20 0.054(2) 0.040(2) 0.060(2) 0.0175(14) -0.010(2) -0.0125(14)
C30 0.050(2) 0.061(2) 0.055(2) -0.014(2) -0.006(2) -0.024(2)
C40 0.097(3) 0.038(2) 0.053(2) 0.0072(14) -0.030(2) -0.007(2)
C50 0.047(2) 0.090(2) 0.048(2) -0.020(2) 0.006(2) -0.040(2)
C60 0.047(2) 0.064(2) 0.0252(13) -0.0018(13) -0.0006(13) -0.0213(15)
C70 0.033(2) 0.047(2) 0.044(2) -0.0005(12) -0.0074(13) -0.0240(12)
C90 0.067(2) 0.0271(14) 0.073(2) 0.0018(14) -0.022(2) -0.0166(14)
C80 0.044(2) 0.074(2) 0.041(2) -0.024(2) 0.005(2) -0.015(2)
B1 0.0251(15) 0.0317(13) 0.0245(13) -0.0059(11) -0.0036(12) -0.0090(11)
C100 0.0190(13) 0.0314(12) 0.0270(12) -0.0037(10) -0.0040(11) -0.0011(9)
C101 0.0258(14) 0.0331(12) 0.0264(12) -0.0022(10) -0.0027(11) -0.0038(10)
C102 0.029(2) 0.0332(13) 0.044(2) 0.0002(12) -0.0028(13) -0.0041(11)
C103 0.031(2) 0.0409(15) 0.0353(15) 0.0121(12) 0.0002(13) -0.0014(12)
C104 0.027(2) 0.051(2) 0.0221(12) 0.0046(11) -0.0025(12) 0.0050(12)
C105 0.0217(14) 0.0380(13) 0.0277(12) -0.0064(10) -0.0053(11) 0.0029(10)
C110 0.0295(14) 0.0360(13) 0.0254(12) -0.0099(10) -0.0033(11) -0.0105(10)
C111 0.034(2) 0.0365(13) 0.0278(12) -0.0063(10) -0.0051(12) -0.0100(11)
C112 0.042(2) 0.0421(15) 0.0401(15) -0.0212(12) -0.0062(14) -0.0020(12)
C113 0.058(2) 0.056(2) 0.085(3) -0.047(2) -0.014(2) -0.013(2)
C115 0.032(2) 0.055(2) 0.063(2) -0.036(2) 0.002(2) -0.0148(13)
C120 0.0263(13) 0.0241(11) 0.0226(11) -0.0061(9) -0.0025(10) -0.0077(9)
C121 0.0293(14) 0.0245(11) 0.0287(12) -0.0075(9) 0.0025(11) -0.0114(10)
C122 0.043(2) 0.0213(11) 0.0234(12) 0.0006(9) 0.0007(12) -0.0114(10)
C123 0.039(2) 0.0241(11) 0.0299(13) 0.0033(10) -0.0122(12) -0.0054(10)
C124 0.0261(14) 0.0258(11) 0.0333(13) -0.0015(10) -0.0067(11) -0.0078(10)
C125 0.0281(14) 0.0254(11) 0.0217(11) -0.0005(9) -0.0013(11) -0.0091(10)
C130 0.0234(13) 0.0313(12) 0.0269(12) -0.0085(10) 0.0003(11) -0.0119(10)
C131 0.0290(15) 0.0426(14) 0.0306(13) -0.0165(11) -0.0027(12) -0.0109(11)
C132 0.028(2) 0.0420(14) 0.0433(15) -0.0176(12) -0.0076(13) -0.0060(11)
C133 0.0267(15) 0.0330(13) 0.0440(15) -0.0191(11) 0.0051(13) -0.0079(10)
C134 0.037(2) 0.0281(12) 0.0277(12) -0.0111(10) 0.0035(12) -0.0152(11)
C135 0.0313(14) 0.0283(12) 0.0277(12) -0.0054(10) -0.0043(11) -0.0147(10)
F101 0.0432(9) 0.0352(7) 0.0309(7) -0.0059(6) -0.0043(7) -0.0163(7)
F102 0.0569(12) 0.0406(9) 0.0616(11) 0.0005(8) -0.0012(9) -0.0252(8)
F103 0.0653(13) 0.0557(10) 0.0485(10) 0.0221(9) 0.0040(10) -0.0173(9)
F104 0.0522(12) 0.0688(11) 0.0214(7) 0.0030(7) -0.0052(8) 0.0028(9)
F105 0.0452(10) 0.0538(9) 0.0272(7) -0.0104(7) -0.0107(7) -0.0093(7)
F111 0.0283(9) 0.0387(8) 0.0426(8) -0.0098(7) 0.0063(7) -0.0066(6)
F112 0.0556(12) 0.0475(9) 0.0523(10) -0.0257(8) 0.0007(9) 0.0012(8)
C117 0.045(5) 0.034(6) 0.044(6) -0.004(4) -0.006(5) -0.024(4)
F116 0.077(4) 0.036(4) 0.074(6) -0.026(3) -0.009(4) -0.022(4)
F117 0.056(3) 0.049(3) 0.062(5) -0.013(3) -0.006(3) -0.032(2)
F118 0.033(3) 0.037(4) 0.048(5) -0.013(3) 0.006(4) -0.016(3)
C114 0.044(3) 0.028(3) 0.038(4) 0.007(2) -0.016(3) -0.020(3)
F113 0.080(3) 0.028(2) 0.067(3) -0.016(2) -0.025(3) -0.018(2)
F114 0.053(2) 0.039(2) 0.066(3) -0.004(2) -0.024(2) -0.0256(13)
F115 0.027(2) 0.034(3) 0.046(3) -0.007(2) -0.001(2) -0.015(2)
F121 0.0355(9) 0.0369(7) 0.0342(8) -0.0035(6) 0.0026(7) -0.0210(6)
F122 0.0550(11) 0.0346(8) 0.0327(8) 0.0091(6) -0.0005(8) -0.0186(7)
F123 0.0505(11) 0.0468(9) 0.0427(9) 0.0176(7) -0.0211(9) -0.0076(8)
F124 0.0276(8) 0.0421(8) 0.0452(9) 0.0058(7) -0.0130(7) -0.0100(6)
F125 0.0251(8) 0.0418(8) 0.0275(7) 0.0077(6) -0.0034(6) -0.0127(6)
F131 0.0303(9) 0.0652(10) 0.0339(8) -0.0251(7) -0.0085(7) -0.0015(7)
F132 0.0296(9) 0.0595(10) 0.0591(11) -0.0279(8) -0.0157(9) 0.0029(7)
F133 0.0332(10) 0.0542(10) 0.0593(11) -0.0317(8) 0.0038(9) -0.0010(7)
F134 0.0519(11) 0.0424(8) 0.0299(7) -0.0197(6) 0.0048(7) -0.0146(7)
F135 0.0407(9) 0.0382(8) 0.0285(7) -0.0111(6) -0.0097(7) -0.0104(6)
B2 0.0181(13) 0.0229(12) 0.0240(12) -0.0006(10) -0.0076(11) -0.0051(10)
C200 0.0134(11) 0.0244(11) 0.0264(11) -0.0010(9) -0.0020(10) -0.0040(9)
C201 0.0170(12) 0.0271(11) 0.0290(12) -0.0018(10) 0.0000(11) -0.0051(9)
C202 0.0177(13) 0.0265(12) 0.0313(13) 0.0062(10) 0.0030(11) 0.0009(9)
C203 0.0211(13) 0.0184(11) 0.049(2) -0.0015(11) 0.0097(12) -0.0029(9)
C204 0.0225(13) 0.0268(12) 0.0451(15) -0.0138(11) 0.0055(12) -0.0092(10)
C205 0.0178(12) 0.0257(11) 0.0324(12) -0.0063(10) -0.0013(11) -0.0037(9)
C210 0.0217(13) 0.0234(11) 0.0273(12) -0.0018(9) -0.0027(10) -0.0060(9)
C211 0.0244(14) 0.0312(12) 0.0309(13) -0.0007(10) -0.0061(12) -0.0072(10)
C212 0.0210(14) 0.0391(14) 0.046(2) -0.0048(12) -0.0018(13) -0.0056(11)
C213 0.031(2) 0.0381(14) 0.0378(15) -0.0087(12) 0.0106(13) -0.0076(11)
C214 0.041(2) 0.0290(12) 0.0260(12) -0.0033(10) 0.0004(12) -0.0086(11)
C215 0.0275(14) 0.0254(11) 0.0305(12) -0.0033(10) -0.0080(11) -0.0049(9)
C220 0.0193(12) 0.0217(10) 0.0205(10) -0.0042(8) -0.0067(10) -0.0031(8)
C221 0.0254(13) 0.0260(11) 0.0273(12) -0.0036(9) -0.0091(11) -0.0067(9)
C222 0.0328(15) 0.0216(11) 0.0337(13) -0.0011(10) -0.0155(12) 0.0008(10)
C223 0.0192(13) 0.0379(13) 0.0410(14) -0.0068(11) -0.0157(12) 0.0029(10)
C224 0.0192(13) 0.0376(13) 0.0310(12) -0.0072(10) -0.0058(11) -0.0086(10)
C225 0.0218(12) 0.0232(11) 0.0256(11) -0.0011(9) -0.0074(10) -0.0055(9)
C230 0.0178(12) 0.0215(10) 0.0299(12) 0.0003(9) -0.0121(10) -0.0027(9)
C231 0.0222(13) 0.0233(11) 0.0301(12) -0.0005(9) -0.0091(11) -0.0057(9)
C232 0.0291(14) 0.0329(12) 0.0245(12) -0.0023(10) -0.0066(11) -0.0049(10)
C233 0.037(2) 0.0290(12) 0.0397(15) -0.0093(11) -0.0222(13) -0.0035(10)
C234 0.0288(14) 0.0255(12) 0.050(2) -0.0037(11) -0.0178(13) -0.0103(10)
C235 0.0183(12) 0.0296(12) 0.0346(13) -0.0010(10) -0.0085(11) -0.0083(9)
F201 0.0292(8) 0.0320(7) 0.0322(7) 0.0030(6) -0.0158(7) -0.0066(6)
F202 0.0390(9) 0.0353(8) 0.0386(8) 0.0151(7) -0.0068(8) 0.0001(7)
F203 0.0441(10) 0.0187(7) 0.0654(11) 0.0024(7) 0.0116(9) -0.0069(6)
F204 0.0443(10) 0.0342(8) 0.0630(10) -0.0226(7) 0.0008(9) -0.0157(7)
F205 0.0349(8) 0.0329(7) 0.0345(7) -0.0082(6) -0.0116(7) -0.0091(6)
F211 0.0224(8) 0.0498(9) 0.0361(8) 0.0008(7) -0.0118(7) -0.0070(6)
F212 0.0186(9) 0.0747(12) 0.0642(11) -0.0072(9) -0.0003(9) -0.0080(8)
F213 0.0430(11) 0.0668(11) 0.0482(10) -0.0100(9) 0.0187(9) -0.0138(9)
F214 0.0597(12) 0.0465(9) 0.0253(8) -0.0047(7) -0.0012(8) -0.0109(8)
F215 0.0318(8) 0.0427(8) 0.0264(7) -0.0026(6) -0.0115(7) -0.0079(6)
F221 0.0334(8) 0.0260(7) 0.0401(8) 0.0045(6) -0.0117(7) -0.0127(6)
F222 0.0473(10) 0.0266(7) 0.0595(10) 0.0085(7) -0.0256(9) 0.0025(7)
F223 0.0227(9) 0.0546(10) 0.0753(12) -0.0015(9) -0.0245(9) 0.0054(7)
F224 0.0197(8) 0.0530(9) 0.0515(9) -0.0028(7) -0.0058(7) -0.0150(7)
F225 0.0224(7) 0.0272(7) 0.0383(8) 0.0040(6) -0.0054(6) -0.0096(5)
F231 0.0331(8) 0.0300(7) 0.0293(7) -0.0001(6) -0.0014(7) -0.0148(6)
F232 0.0603(12) 0.0480(9) 0.0287(8) -0.0102(7) 0.0005(8) -0.0173(8)
F233 0.0566(11) 0.0393(8) 0.0492(9) -0.0184(7) -0.0193(9) -0.0089(7)
F234 0.0428(10) 0.0383(8) 0.0699(11) -0.0112(8) -0.0115(9) -0.0244(7)
F235 0.0352(9) 0.0390(8) 0.0415(8) -0.0027(7) -0.0016(7) -0.0229(7)
C300 0.068(2) 0.072(2) 0.050(2) -0.016(2) 0.004(2) -0.042(2)
Cl1 0.0704(6) 0.0740(6) 0.0674(5) 0.0000(4) -0.0216(5) -0.0341(5)
Cl2 0.1016(9) 0.0793(7) 0.1242(10) 0.0263(7) -0.0525(8) -0.0446(6)

loop_
_atom_site_label
_atom_site_type_symbol
_atom_site_fract_x
_atom_site_fract_y
_atom_site_fract_z
_atom_site_U_iso_or_equiv
_atom_site_thermal_displace_type
_atom_site_occupancy
_atom_site_calc_flag
_atom_site_refinement_flags
_atom_site_disorder_group
Co1 Co 0.02333(2) 0.41421(2) 0.23679(2) 0.02301(8) Uani 1 d . .
Co2 Co 0.15158(2) 0.25424(2) 0.16739(2) 0.02266(8) Uani 1 d . .
Co3 Co 0.23916(2) 0.31324(2) 0.27260(2) 0.02135(7) Uani 1 d . .
O1 O 0.28131(13) 0.26685(10) 0.18070(8) 0.0275(3) Uani 1 d . .
C11 C 0.3600(2) 0.2804(2) 0.1250(2) 0.0531(8) Uani 1 d . .
H11A H 0.4169(2) 0.2847(2) 0.1448(2) 0.080 Uiso 1 calc R .
H11B H 0.3319(2) 0.3334(2) 0.0947(2) 0.080 Uiso 1 calc R .
H11C H 0.3864(2) 0.2328(2) 0.0962(2) 0.080 Uiso 1 calc R .
O2 O 0.14882(13) 0.43089(9) 0.25364(9) 0.0280(4) Uani 1 d . .
C21 C 0.1858(2) 0.4993(2) 0.2211(2) 0.0424(7) Uani 1 d . .
H21A H 0.2496(2) 0.4936(2) 0.2380(2) 0.080 Uiso 1 calc R .
H21B H 0.1327(2) 0.5529(2) 0.2334(2) 0.080 Uiso 1 calc R .
H21C H 0.2009(2) 0.4993(2) 0.1690(2) 0.080 Uiso 1 calc R .
O3 O 0.06026(13) 0.37088(10) 0.14388(8) 0.0275(4) Uani 1 d . .
C31 C 0.0895(5) 0.4173(3) 0.0815(3) 0.052(2) Uani 0.632(12) d P 1
H31A H 0.1046(5) 0.3844(3) 0.0414(3) 0.080 Uiso 0.632(12) calc PR 1
H31B H 0.1520(5) 0.4305(3) 0.0844(3) 0.080 Uiso 0.632(12) calc PR 1
H31C H 0.0328(5) 0.4703(3) 0.0741(3) 0.080 Uiso 0.632(12) calc PR 1
C31A C 0.0193(14) 0.4087(8) 0.0779(7) 0.093(5) Uani 0.368(12) d P 2
H31D H 0.0544(14) 0.3707(8) 0.0408(7) 0.080 Uiso 0.368(12) calc PR 2
H31E H 0.0320(14) 0.4636(8) 0.0618(7) 0.080 Uiso 0.368(12) calc PR 2
H31F H -0.0558(14) 0.4173(8) 0.0867(7) 0.080 Uiso 0.368(12) calc PR 2
O4 O 0.10014(12) 0.28689(10) 0.27287(8) 0.0265(3) Uani 1 d . .
C41 C 0.0571(2) 0.2406(2) 0.32682(15) 0.0414(6) Uani 1 d . .
H41A H 0.1068(2) 0.1835(2) 0.33420(15) 0.080 Uiso 1 calc R .
H41B H -0.0061(2) 0.2362(2) 0.31534(15) 0.080 Uiso 1 calc R .
H41C H 0.0391(2) 0.2679(2) 0.37057(15) 0.080 Uiso 1 calc R .
N1 N -0.0895(2) 0.47430(13) 0.33181(11) 0.0338(5) Uani 1 d . .
N2 N -0.0851(2) 0.55013(13) 0.21814(12) 0.0357(5) Uani 1 d . .
N3 N -0.1580(2) 0.43874(13) 0.24771(12) 0.0354(5) Uani 1 d . .
N4 N 0.2076(2) 0.10839(13) 0.17024(11) 0.0382(5) Uani 1 d . .
N5 N 0.0436(2) 0.18978(14) 0.14728(11) 0.0346(5) Uani 1 d . .
N6 N 0.1906(2) 0.19787(13) 0.06293(10) 0.0301(4) Uani 1 d . .
N7 N 0.3866(2) 0.32754(12) 0.29110(11) 0.0274(4) Uani 1 d . .
N8 N 0.2532(2) 0.32322(13) 0.38872(11) 0.0323(5) Uani 1 d . .
N9 N 0.3473(2) 0.20160(12) 0.33465(11) 0.0313(5) Uani 1 d . .
C1 C -0.1756(2) 0.4473(2) 0.32362(14) 0.0365(6) Uani 1 d . .
H1A H -0.1747(2) 0.3924(2) 0.35317(14) 0.080 Uiso 1 calc R .
H1B H -0.2435(2) 0.4904(2) 0.33798(14) 0.080 Uiso 1 calc R .
C2 C -0.1005(2) 0.5599(2) 0.29379(15) 0.0388(6) Uani 1 d . .
H2A H -0.1707(2) 0.5993(2) 0.30954(15) 0.080 Uiso 1 calc R .
H2B H -0.0474(2) 0.5823(2) 0.30257(15) 0.080 Uiso 1 calc R .
C3 C -0.1683(2) 0.5222(2) 0.2057(2) 0.0424(7) Uani 1 d . .
H3A H -0.2375(2) 0.5629(2) 0.2214(2) 0.080 Uiso 1 calc R .
H3B H -0.1606(2) 0.5178(2) 0.1542(2) 0.080 Uiso 1 calc R .
C4 C 0.2523(2) 0.1151(2) 0.09388(14) 0.0396(6) Uani 1 d . .
H4A H 0.2475(2) 0.0686(2) 0.07144(14) 0.080 Uiso 1 calc R .
H4B H 0.3265(2) 0.1120(2) 0.08672(14) 0.080 Uiso 1 calc R .
C5 C 0.1007(3) 0.1068(2) 0.17909(15) 0.0447(7) Uani 1 d . .
H5A H 0.0983(3) 0.0613(2) 0.15431(15) 0.080 Uiso 1 calc R .
H5B H 0.0709(3) 0.0971(2) 0.23044(15) 0.080 Uiso 1 calc R .
C6 C 0.0829(2) 0.1992(2) 0.06993(13) 0.0360(6) Uani 1 d . .
H6A H 0.0801(2) 0.1518(2) 0.04774(13) 0.080 Uiso 1 calc R .
H6B H 0.0411(2) 0.2535(2) 0.04661(13) 0.080 Uiso 1 calc R .
C7 C 0.4346(2) 0.2349(2) 0.30406(15) 0.0338(6) Uani 1 d . .
H7A H 0.4729(2) 0.2114(2) 0.25875(15) 0.080 Uiso 1 calc R .
H7B H 0.4837(2) 0.2205(2) 0.33793(15) 0.080 Uiso 1 calc R .
C8 C 0.3366(2) 0.3616(2) 0.35931(13) 0.0330(6) Uani 1 d . .
H8A H 0.3075(2) 0.4243(2) 0.35172(13) 0.080 Uiso 1 calc R .
H8B H 0.3873(2) 0.3459(2) 0.39217(13) 0.080 Uiso 1 calc R .
C9 C 0.2984(2) 0.2309(2) 0.40439(13) 0.0357(6) Uani 1 d . .
H9A H 0.3507(2) 0.2169(2) 0.43585(13) 0.080 Uiso 1 calc R .
H9B H 0.2435(2) 0.2045(2) 0.42805(13) 0.080 Uiso 1 calc R .
C10 C -0.0837(3) 0.4698(2) 0.4073(2) 0.0514(8) Uani 1 d . .
H10A H -0.0253(3) 0.4883(2) 0.4107(2) 0.080 Uiso 1 calc R .
H10B H -0.0731(3) 0.4111(2) 0.4301(2) 0.080 Uiso 1 calc R .
H10C H -0.1489(3) 0.5070(2) 0.4317(2) 0.080 Uiso 1 calc R .
C20 C -0.0814(3) 0.6295(2) 0.1718(2) 0.0552(8) Uani 1 d . .
H20A H -0.0710(3) 0.6207(2) 0.1216(2) 0.080 Uiso 1 calc R .
H20B H -0.0235(3) 0.6460(2) 0.1793(2) 0.080 Uiso 1 calc R .
H20C H -0.1471(3) 0.6747(2) 0.1837(2) 0.080 Uiso 1 calc R .
C30 C -0.2289(3) 0.3992(2) 0.2327(2) 0.0530(8) Uani 1 d . .
H30A H -0.2152(3) 0.3943(2) 0.1813(2) 0.080 Uiso 1 calc R .
H30B H -0.3012(3) 0.4343(2) 0.2468(2) 0.080 Uiso 1 calc R .
H30C H -0.2179(3) 0.3424(2) 0.2598(2) 0.080 Uiso 1 calc R .
C40 C 0.2721(3) 0.0339(2) 0.2104(2) 0.0649(10) Uani 1 d . .
H40A H 0.3430(3) 0.0373(2) 0.2031(2) 0.080 Uiso 1 calc R .
H40B H 0.2744(3) -0.0181(2) 0.1934(2) 0.080 Uiso 1 calc R .
H40C H 0.2420(3) 0.0329(2) 0.2615(2) 0.080 Uiso 1 calc R .
C50 C -0.0696(3) 0.2054(2) 0.1633(2) 0.0574(9) Uani 1 d . .
H50A H -0.1046(3) 0.2620(2) 0.1407(2) 0.080 Uiso 1 calc R .
H50B H -0.0936(3) 0.2023(2) 0.2152(2) 0.080 Uiso 1 calc R .
H50C H -0.0863(3) 0.1623(2) 0.1446(2) 0.080 Uiso 1 calc R .
C60 C 0.2357(2) 0.2179(2) -0.01206(14) 0.0459(7) Uani 1 d . .
H60A H 0.3078(2) 0.2166(2) -0.01521(14) 0.080 Uiso 1 calc R .
H60B H 0.1947(2) 0.2747(2) -0.03060(14) 0.080 Uiso 1 calc R .
H60C H 0.2347(2) 0.1758(2) -0.04048(14) 0.080 Uiso 1 calc R .
C70 C 0.4632(2) 0.3691(2) 0.24942(15) 0.0392(6) Uani 1 d . .
H70A H 0.4945(2) 0.3444(2) 0.20438(15) 0.080 Uiso 1 calc R .
H70B H 0.5178(2) 0.3605(2) 0.27710(15) 0.080 Uiso 1 calc R .
H70C H 0.4281(2) 0.4302(2) 0.23906(15) 0.080 Uiso 1 calc R .
C90 C 0.3824(3) 0.1083(2) 0.3384(2) 0.0544(8) Uani 1 d . .
H90A H 0.4147(3) 0.0916(2) 0.2904(2) 0.080 Uiso 1 calc R .
H90B H 0.3225(3) 0.0872(2) 0.3567(2) 0.080 Uiso 1 calc R .
H90C H 0.4335(3) 0.0839(2) 0.3704(2) 0.080 Uiso 1 calc R .
C80 C 0.1870(3) 0.3614(2) 0.4518(2) 0.0536(8) Uani 1 d . .
H80A H 0.1320(3) 0.3347(2) 0.4704(2) 0.080 Uiso 1 calc R .
H80B H 0.1553(3) 0.4225(2) 0.4388(2) 0.080 Uiso 1 calc R .
H80C H 0.2292(3) 0.3527(2) 0.4886(2) 0.080 Uiso 1 calc R .
B1 B 0.2838(2) 0.7702(2) 0.04560(14) 0.0268(6) Uani 1 d . .
C100 C 0.3245(2) 0.83517(14) -0.02059(13) 0.0276(5) Uani 1 d . .
C101 C 0.3511(2) 0.90166(15) -0.00540(13) 0.0303(5) Uani 1 d . .
C102 C 0.3843(2) 0.9606(2) -0.05589(15) 0.0381(6) Uani 1 d . .
C103 C 0.3894(2) 0.9565(2) -0.12712(15) 0.0417(7) Uani 1 d . .
C104 C 0.3615(2) 0.8941(2) -0.14542(13) 0.0394(6) Uani 1 d . .
C105 C 0.3293(2) 0.8358(2) -0.09313(13) 0.0318(5) Uani 1 d . .
C110 C 0.2758(2) 0.68681(15) 0.01588(13) 0.0296(5) Uani 1 d . .
C111 C 0.3657(2) 0.6334(2) -0.02067(13) 0.0328(6) Uani 1 d . .
C112 C 0.3714(2) 0.5606(2) -0.0460(2) 0.0423(7) Uani 1 d . .
C113 C 0.2829(3) 0.5382(2) -0.0360(2) 0.0621(10) Uani 1 d . .
C115 C 0.1904(2) 0.6592(2) 0.0263(2) 0.0478(7) Uani 1 d . .
C120 C 0.3662(2) 0.72432(13) 0.10206(12) 0.0242(5) Uani 1 d . .
C121 C 0.3359(2) 0.67498(14) 0.16347(13) 0.0274(5) Uani 1 d . .
C122 C 0.3968(2) 0.63229(14) 0.21444(12) 0.0306(5) Uani 1 d . .
C123 C 0.4958(2) 0.63669(14) 0.20446(13) 0.0321(6) Uani 1 d . .
C124 C 0.5325(2) 0.68167(14) 0.14368(13) 0.0285(5) Uani 1 d . .
C125 C 0.4682(2) 0.72382(14) 0.09405(12) 0.0257(5) Uani 1 d . .
C130 C 0.1703(2) 0.83165(14) 0.08481(12) 0.0264(5) Uani 1 d . .
C131 C 0.0880(2) 0.8673(2) 0.04747(13) 0.0329(6) Uani 1 d . .
C132 C -0.0093(2) 0.9194(2) 0.07397(15) 0.0371(6) Uani 1 d . .
C133 C -0.0287(2) 0.9416(2) 0.14188(15) 0.0349(6) Uani 1 d . .
C134 C 0.0504(2) 0.91102(15) 0.18083(13) 0.0303(5) Uani 1 d . .
C135 C 0.1467(2) 0.85840(14) 0.15205(12) 0.0275(5) Uani 1 d . .
F101 F 0.34599(12) 0.90986(9) 0.06392(7) 0.0355(3) Uani 1 d . .
F102 F 0.41115(14) 1.02167(10) -0.03669(10) 0.0529(4) Uani 1 d . .
F103 F 0.4226(2) 1.01243(11) -0.17762(10) 0.0632(5) Uani 1 d . .
F104 F 0.36627(14) 0.88877(11) -0.21509(8) 0.0545(5) Uani 1 d . .
F105 F 0.30296(13) 0.77760(10) -0.11788(8) 0.0422(4) Uani 1 d . .
F111 F 0.45477(12) 0.65331(9) -0.03496(8) 0.0390(3) Uani 1 d . .
F112 F 0.46192(15) 0.51286(10) -0.08150(9) 0.0553(5) Uani 1 d . .
C117 C 0.1960(9) 0.5708(7) 0.0175(6) 0.038(2) Uani 0.395(10) d P 1
F116 F 0.2872(8) 0.4502(6) -0.0427(6) 0.059(2) Uani 0.395(10) d P 1
F117 F 0.1110(4) 0.5440(4) 0.0386(4) 0.052(2) Uani 0.395(10) d P 1
F118 F 0.1023(8) 0.6872(6) 0.0788(5) 0.039(2) Uani 0.395(10) d P 1
C114 C 0.1903(5) 0.5968(4) -0.0099(4) 0.0340(14) Uani 0.605(10) d P 2
F113 F 0.2848(5) 0.4773(3) -0.0707(3) 0.0543(13) Uani 0.605(10) d P 2
F114 F 0.1007(2) 0.5795(2) -0.0064(3) 0.0479(14) Uani 0.605(10) d P 2
F115 F 0.0939(5) 0.7090(4) 0.0544(3) 0.0351(11) Uani 0.605(10) d P 2
F121 F 0.23819(11) 0.66811(9) 0.17644(7) 0.0346(3) Uani 1 d . .
F122 F 0.35925(13) 0.58792(9) 0.27351(8) 0.0426(4) Uani 1 d . .
F123 F 0.55759(13) 0.59789(10) 0.25368(9) 0.0496(4) Uani 1 d . .
F124 F 0.63019(11) 0.68570(9) 0.13318(8) 0.0390(4) Uani 1 d . .
F125 F 0.51259(11) 0.76546(9) 0.03587(7) 0.0327(3) Uani 1 d . .
F131 F 0.10160(12) 0.85035(10) -0.02082(8) 0.0435(4) Uani 1 d . .
F132 F -0.08524(12) 0.94994(10) 0.03394(9) 0.0496(4) Uani 1 d . .
F133 F -0.12249(13) 0.99275(10) 0.16845(9) 0.0508(4) Uani 1 d . .
F134 F 0.03473(13) 0.93351(9) 0.24687(8) 0.0413(4) Uani 1 d . .
F135 F 0.21871(12) 0.83403(9) 0.19524(7) 0.0347(3) Uani 1 d . .
B2 B 0.3202(2) 0.80019(15) 0.47654(13) 0.0217(5) Uani 1 d . .
C200 C 0.3474(2) 0.69769(13) 0.50324(12) 0.0224(5) Uani 1 d . .
C201 C 0.3911(2) 0.65344(14) 0.56219(12) 0.0258(5) Uani 1 d . .
C202 C 0.4115(2) 0.56695(14) 0.58094(13) 0.0298(5) Uani 1 d . .
C203 C 0.3875(2) 0.51995(14) 0.54061(15) 0.0335(6) Uani 1 d . .
C204 C 0.3471(2) 0.55984(15) 0.47997(14) 0.0317(5) Uani 1 d . .
C205 C 0.3306(2) 0.64601(14) 0.46190(13) 0.0263(5) Uani 1 d . .
C210 C 0.4112(2) 0.80272(14) 0.40513(12) 0.0248(5) Uani 1 d . .
C211 C 0.5153(2) 0.77733(15) 0.41399(13) 0.0294(5) Uani 1 d . .
C212 C 0.5988(2) 0.7740(2) 0.3600(2) 0.0370(6) Uani 1 d . .
C213 C 0.5830(2) 0.7966(2) 0.29015(15) 0.0389(6) Uani 1 d . .
C214 C 0.4826(2) 0.82099(15) 0.27740(13) 0.0336(6) Uani 1 d . .
C215 C 0.4008(2) 0.82179(14) 0.33357(13) 0.0282(5) Uani 1 d . .
C220 C 0.1986(2) 0.84281(13) 0.46152(11) 0.0206(4) Uani 1 d . .
C221 C 0.1657(2) 0.92468(14) 0.42616(12) 0.0258(5) Uani 1 d . .
C222 C 0.0659(2) 0.96605(14) 0.41383(13) 0.0305(5) Uani 1 d . .
C223 C -0.0092(2) 0.9269(2) 0.43842(14) 0.0338(6) Uani 1 d . .
C224 C 0.0170(2) 0.8472(2) 0.47539(13) 0.0287(5) Uani 1 d . .
C225 C 0.1182(2) 0.80771(13) 0.48654(12) 0.0236(5) Uani 1 d . .
C230 C 0.3205(2) 0.85849(13) 0.53635(12) 0.0231(5) Uani 1 d . .
C231 C 0.2633(2) 0.85267(13) 0.60495(12) 0.0252(5) Uani 1 d . .
C232 C 0.2495(2) 0.90505(15) 0.65557(13) 0.0299(5) Uani 1 d . .
C233 C 0.2923(2) 0.97027(15) 0.63816(14) 0.0336(6) Uani 1 d . .
C234 C 0.3479(2) 0.98045(14) 0.57109(15) 0.0324(6) Uani 1 d . .
C235 C 0.3617(2) 0.92542(14) 0.52202(13) 0.0270(5) Uani 1 d . .
F201 F 0.41636(11) 0.69353(8) 0.60668(7) 0.0311(3) Uani 1 d . .
F202 F 0.45347(12) 0.52862(9) 0.63989(8) 0.0434(4) Uani 1 d . .
F203 F 0.40388(13) 0.43621(8) 0.55958(9) 0.0481(4) Uani 1 d . .
F204 F 0.32420(13) 0.51446(9) 0.43915(9) 0.0456(4) Uani 1 d . .
F205 F 0.29162(11) 0.68131(8) 0.40129(7) 0.0330(3) Uani 1 d . .
F211 F 0.53672(11) 0.75542(9) 0.48153(8) 0.0369(3) Uani 1 d . .
F212 F 0.69666(12) 0.74851(12) 0.37369(10) 0.0555(4) Uani 1 d . .
F213 F 0.66377(14) 0.79403(12) 0.23589(9) 0.0577(5) Uani 1 d . .
F214 F 0.46495(14) 0.84358(10) 0.20947(8) 0.0463(4) Uani 1 d . .
F215 F 0.30594(11) 0.84340(9) 0.31493(7) 0.0338(3) Uani 1 d . .
F221 F 0.23462(11) 0.96827(8) 0.40209(8) 0.0325(3) Uani 1 d . .
F222 F 0.04076(13) 1.04515(9) 0.37790(9) 0.0473(4) Uani 1 d . .
F223 F -0.10772(12) 0.96628(10) 0.42785(10) 0.0536(5) Uani 1 d . .
F224 F -0.05652(11) 0.80866(10) 0.50051(9) 0.0410(4) Uani 1 d . .
F225 F 0.13436(10) 0.72997(8) 0.52528(7) 0.0299(3) Uani 1 d . .
F231 F 0.21285(11) 0.79336(8) 0.62483(7) 0.0307(3) Uani 1 d . .
F232 F 0.19038(14) 0.89598(10) 0.71983(8) 0.0462(4) Uani 1 d . .
F233 F 0.27558(14) 1.02534(9) 0.68482(9) 0.0464(4) Uani 1 d . .
F234 F 0.38672(13) 1.04620(9) 0.55137(9) 0.0463(4) Uani 1 d . .
F235 F 0.41625(12) 0.94225(9) 0.45696(8) 0.0368(3) Uani 1 d . .
C300 C 0.0789(3) 0.7124(2) 0.3340(2) 0.0591(9) Uani 1 d . .
H30D H 0.1063(3) 0.7519(2) 0.3497(2) 0.080 Uiso 1 calc R .
H30E H 0.1249(3) 0.6922(2) 0.2893(2) 0.080 Uiso 1 calc R .
Cl1 Cl 0.08030(8) 0.62557(6) 0.40012(5) 0.0671(2) Uani 1 d . .
Cl2 Cl -0.04719(10) 0.76607(7) 0.31745(7) 0.0972(4) Uani 1 d . .

loop_
_atom_type_symbol
_atom_type_description
_atom_type_scat_dispersion_real
_atom_type_scat_dispersion_imag
_atom_type_scat_source
C C 0.0033 0.0016 'International Tables Vol C Tables 4.2.6.8 and 6.1.1.4'
H H 0.0000 0.0000 'International Tables Vol C Tables 4.2.6.8 and 6.1.1.4'
N N 0.0061 0.0033 'International Tables Vol C Tables 4.2.6.8 and 6.1.1.4'
O O 0.0106 0.0060 'International Tables Vol C Tables 4.2.6.8 and 6.1.1.4'
B B 0.0013 0.0007 'International Tables Vol C Tables 4.2.6.8 and 6.1.1.4'
F F 0.0171 0.0103 'International Tables Vol C Tables 4.2.6.8 and 6.1.1.4'
Cl Cl 0.1484 0.1585 'International Tables Vol C Tables 4.2.6.8 and 6.1.1.4'
Co Co 0.2990 0.9730 'International Tables Vol C Tables 4.2.6.8 and 6.1.1.4'

loop_
_geom_angle_atom_site_label_1
_geom_angle_atom_site_label_2
_geom_angle_atom_site_label_3
_geom_angle
_geom_angle_site_symmetry_1
_geom_angle_site_symmetry_3
_geom_angle_publ_flag
O2 Co1 O3 106.57(7) . . ?
O2 Co1 O4 82.09(6) . . ?
O3 Co1 O4 83.16(6) . . ?
O2 Co1 N1 98.02(7) . . ?
O3 Co1 N1 154.38(7) . . ?
O4 Co1 N1 107.70(7) . . ?
O2 Co1 N2 103.04(7) . . ?
O3 Co1 N2 105.13(8) . . ?
O4 Co1 N2 168.22(7) . . ?
N1 Co1 N2 61.35(8) . . ?
O2 Co1 N3 156.27(7) . . ?
O3 Co1 N3 94.79(7) . . ?
O4 Co1 N3 111.22(7) . . ?
N1 Co1 N3 59.77(8) . . ?
N2 Co1 N3 60.42(7) . . ?
O2 Co1 Co2 91.55(5) . . ?
O3 Co1 Co2 39.68(5) . . ?
O4 Co1 Co2 43.99(4) . . ?
N1 Co1 Co2 148.55(5) . . ?
N2 Co1 Co2 144.80(6) . . ?
N3 Co1 Co2 111.75(6) . . ?
O2 Co1 Co3 38.97(5) . . ?
O3 Co1 Co3 91.66(5) . . ?
O4 Co1 Co3 43.76(4) . . ?
N1 Co1 Co3 112.38(6) . . ?
N2 Co1 Co3 141.98(6) . . ?
N3 Co1 Co3 153.09(5) . . ?
Co2 Co1 Co3 60.00(2) . . ?
O1 Co2 O3 105.71(7) . . ?
O1 Co2 O4 82.45(6) . . ?
O3 Co2 O4 82.67(7) . . ?
O1 Co2 N5 158.29(8) . . ?
O3 Co2 N5 94.90(8) . . ?
O4 Co2 N5 107.38(7) . . ?
O1 Co2 N6 105.83(7) . . ?
O3 Co2 N6 102.87(7) . . ?
O4 Co2 N6 168.03(7) . . ?
N5 Co2 N6 61.93(8) . . ?
O1 Co2 N4 97.71(8) . . ?
O3 Co2 N4 154.94(7) . . ?
O4 Co2 N4 109.58(7) . . ?
N5 Co2 N4 60.93(8) . . ?
N6 Co2 N4 61.34(7) . . ?
O1 Co2 Co1 91.26(5) . . ?
O3 Co2 Co1 39.25(5) . . ?
O4 Co2 Co1 43.92(4) . . ?
N5 Co2 Co1 109.34(6) . . ?
N6 Co2 Co1 142.05(5) . . ?
N4 Co2 Co1 150.66(6) . . ?
O1 Co2 Co3 38.94(5) . . ?
O3 Co2 Co3 91.63(5) . . ?
O4 Co2 Co3 43.97(4) . . ?
N5 Co2 Co3 149.40(5) . . ?
N6 Co2 Co3 144.75(5) . . ?
N4 Co2 Co3 112.49(6) . . ?
Co1 Co2 Co3 60.35(2) . . ?
O1 Co3 O2 105.79(7) . . ?
O1 Co3 O4 82.23(6) . . ?
O2 Co3 O4 81.57(6) . . ?
O1 Co3 N7 103.57(7) . . ?
O2 Co3 N7 104.27(7) . . ?
O4 Co3 N7 170.00(7) . . ?
O1 Co3 N9 97.06(7) . . ?
O2 Co3 N9 155.75(7) . . ?
O4 Co3 N9 109.99(7) . . ?
N7 Co3 N9 61.58(7) . . ?
O1 Co3 N8 155.98(7) . . ?
O2 Co3 N8 96.34(7) . . ?
O4 Co3 N8 110.67(7) . . ?
N7 Co3 N8 61.05(7) . . ?
N9 Co3 N8 59.88(8) . . ?
O1 Co3 Co2 38.90(5) . . ?
O2 Co3 Co2 91.01(5) . . ?
O4 Co3 Co2 43.78(4) . . ?
N7 Co3 Co2 142.47(5) . . ?
N9 Co3 Co2 112.22(5) . . ?
N8 Co3 Co2 152.00(5) . . ?
O1 Co3 Co1 90.59(5) . . ?
O2 Co3 Co1 38.71(4) . . ?
O4 Co3 Co1 43.50(4) . . ?
N7 Co3 Co1 142.98(5) . . ?
N9 Co3 Co1 151.17(5) . . ?
N8 Co3 Co1 112.83(6) . . ?
Co2 Co3 Co1 59.64(2) . . ?
C11 O1 Co2 124.39(15) . . ?
C11 O1 Co3 126.5(2) . . ?
Co2 O1 Co3 102.16(8) . . ?
C21 O2 Co1 124.8(2) . . ?
C21 O2 Co3 124.2(2) . . ?
Co1 O2 Co3 102.31(7) . . ?
C31 O3 Co1 122.3(3) . . ?
C31A O3 Co1 129.8(5) . . ?
C31 O3 Co2 118.8(3) . . ?
C31A O3 Co2 128.6(5) . . ?
Co1 O3 Co2 101.07(7) . . ?
C41 O4 Co1 123.6(2) . . ?
C41 O4 Co2 123.70(14) . . ?
Co1 O4 Co2 92.10(6) . . ?
C41 O4 Co3 123.42(15) . . ?
Co1 O4 Co3 92.74(6) . . ?
Co2 O4 Co3 92.25(7) . . ?
C1 N1 C2 108.9(2) . . ?
C1 N1 C10 111.8(2) . . ?
C2 N1 C10 112.1(2) . . ?
C1 N1 Co1 95.51(15) . . ?
C2 N1 Co1 91.42(15) . . ?
C10 N1 Co1 133.9(2) . . ?
C2 N2 C3 109.7(2) . . ?
C2 N2 C20 111.7(2) . . ?
C3 N2 C20 110.5(2) . . ?
C2 N2 Co1 90.90(14) . . ?
C3 N2 Co1 93.23(14) . . ?
C20 N2 Co1 137.7(2) . . ?
C1 N3 C3 109.6(2) . . ?
C1 N3 C30 111.4(2) . . ?
C3 N3 C30 111.4(2) . . ?
C1 N3 Co1 91.56(15) . . ?
C3 N3 Co1 89.98(14) . . ?
C30 N3 Co1 139.5(2) . . ?
C5 N4 C4 109.2(2) . . ?
C5 N4 C40 112.0(2) . . ?
C4 N4 C40 111.6(2) . . ?
C5 N4 Co2 91.49(15) . . ?
C4 N4 Co2 91.03(14) . . ?
C40 N4 Co2 138.0(2) . . ?
C5 N5 C6 109.5(2) . . ?
C5 N5 C50 112.5(2) . . ?
C6 N5 C50 111.9(2) . . ?
C5 N5 Co2 93.73(15) . . ?
C6 N5 Co2 91.13(13) . . ?
C50 N5 Co2 134.9(2) . . ?
C6 N6 C4 109.7(2) . . ?
C6 N6 C60 111.2(2) . . ?
C4 N6 C60 111.3(2) . . ?
C6 N6 Co2 90.96(14) . . ?
C4 N6 Co2 92.54(13) . . ?
C60 N6 Co2 137.9(2) . . ?
C8 N7 C7 109.7(2) . . ?
C8 N7 C70 112.4(2) . . ?
C7 N7 C70 111.3(2) . . ?
C8 N7 Co3 93.28(13) . . ?
C7 N7 Co3 92.09(12) . . ?
C70 N7 Co3 135.0(2) . . ?
C80 N8 C8 111.1(2) . . ?
C80 N8 C9 111.7(2) . . ?
C8 N8 C9 109.8(2) . . ?
C80 N8 Co3 138.4(2) . . ?
C8 N8 Co3 89.76(14) . . ?
C9 N8 Co3 92.72(14) . . ?
C9 N9 C7 109.6(2) . . ?
C9 N9 C90 112.4(2) . . ?
C7 N9 C90 110.5(2) . . ?
C9 N9 Co3 94.61(14) . . ?
C7 N9 Co3 90.38(13) . . ?
C90 N9 Co3 136.2(2) . . ?
N3 C1 N1 104.8(2) . . ?
N2 C2 N1 105.2(2) . . ?
N3 C3 N2 106.2(2) . . ?
N4 C4 N6 105.6(2) . . ?
N5 C5 N4 105.2(2) . . ?
N6 C6 N5 105.3(2) . . ?
N9 C7 N7 105.0(2) . . ?
N7 C8 N8 105.5(2) . . ?
N9 C9 N8 104.6(2) . . ?
C100 B1 C120 113.8(2) . . ?
C100 B1 C110 111.4(2) . . ?
C120 B1 C110 101.8(2) . . ?
C100 B1 C130 103.7(2) . . ?
C120 B1 C130 112.3(2) . . ?
C110 B1 C130 114.1(2) . . ?
C105 C100 C101 113.1(2) . . ?
C105 C100 B1 127.1(2) . . ?
C101 C100 B1 119.7(2) . . ?
F101 C101 C102 116.3(2) . . ?
F101 C101 C100 118.8(2) . . ?
C102 C101 C100 124.9(2) . . ?
F102 C102 C103 119.8(2) . . ?
F102 C102 C101 121.1(2) . . ?
C103 C102 C101 119.0(2) . . ?
F103 C103 C104 120.7(3) . . ?
F103 C103 C102 120.4(3) . . ?
C104 C103 C102 118.9(2) . . ?
F104 C104 C103 119.9(2) . . ?
F104 C104 C105 119.8(3) . . ?
C103 C104 C105 120.3(2) . . ?
F105 C105 C104 114.8(2) . . ?
F105 C105 C100 121.5(2) . . ?
C104 C105 C100 123.7(2) . . ?
C115 C110 C111 113.4(2) . . ?
C115 C110 B1 127.8(2) . . ?
C111 C110 B1 118.7(2) . . ?
F111 C111 C112 115.5(2) . . ?
F111 C111 C110 119.5(2) . . ?
C112 C111 C110 124.9(3) . . ?
F112 C112 C113 120.3(2) . . ?
F112 C112 C111 120.9(3) . . ?
C113 C112 C111 118.8(3) . . ?
F113 C113 C112 118.2(4) . . ?
F113 C113 C114 121.5(5) . . ?
C112 C113 C114 117.0(3) . . ?
C112 C113 C117 121.1(4) . . ?
C112 C113 F116 121.6(5) . . ?
C117 C113 F116 107.9(7) . . ?
F115 C115 C114 114.9(4) . . ?
F115 C115 C110 120.5(3) . . ?
C114 C115 C110 121.5(4) . . ?
C110 C115 F118 122.5(5) . . ?
C110 C115 C117 124.2(5) . . ?
F118 C115 C117 105.6(6) . . ?
C125 C120 C121 113.1(2) . . ?
C125 C120 B1 127.9(2) . . ?
C121 C120 B1 118.9(2) . . ?
F121 C121 C122 116.1(2) . . ?
F121 C121 C120 118.8(2) . . ?
C122 C121 C120 125.0(2) . . ?
F122 C122 C123 120.4(2) . . ?
F122 C122 C121 120.7(2) . . ?
C123 C122 C121 118.9(2) . . ?
F123 C123 C122 121.2(2) . . ?
F123 C123 C124 119.6(2) . . ?
C122 C123 C124 119.3(2) . . ?
F124 C124 C123 119.6(2) . . ?
F124 C124 C125 120.6(2) . . ?
C123 C124 C125 119.7(2) . . ?
F125 C125 C120 121.4(2) . . ?
F125 C125 C124 114.8(2) . . ?
C120 C125 C124 123.9(2) . . ?
C135 C130 C131 112.4(2) . . ?
C135 C130 B1 127.5(2) . . ?
C131 C130 B1 120.0(2) . . ?
F131 C131 C132 115.6(2) . . ?
F131 C131 C130 119.0(2) . . ?
C132 C131 C130 125.4(2) . . ?
F132 C132 C133 119.6(2) . . ?
F132 C132 C131 121.1(2) . . ?
C133 C132 C131 119.3(2) . . ?
F133 C133 C134 121.3(2) . . ?
F133 C133 C132 120.3(2) . . ?
C134 C133 C132 118.4(2) . . ?
F134 C134 C133 119.8(2) . . ?
F134 C134 C135 120.0(2) . . ?
C133 C134 C135 120.2(2) . . ?
F135 C135 C134 114.5(2) . . ?
F135 C135 C130 121.3(2) . . ?
C134 C135 C130 124.3(2) . . ?
F117 C117 C113 125.8(8) . . ?
F117 C117 C115 121.0(8) . . ?
C113 C117 C115 109.2(7) . . ?
F114 C114 C115 120.0(6) . . ?
F114 C114 C113 117.9(5) . . ?
C115 C114 C113 120.4(5) . . ?
C200 B2 C210 102.1(2) . . ?
C200 B2 C230 115.1(2) . . ?
C210 B2 C230 112.5(2) . . ?
C200 B2 C220 111.5(2) . . ?
C210 B2 C220 114.8(2) . . ?
C230 B2 C220 101.3(2) . . ?
C201 C200 C205 113.5(2) . . ?
C201 C200 B2 127.4(2) . . ?
C205 C200 B2 119.0(2) . . ?
F201 C201 C202 114.9(2) . . ?
F201 C201 C200 121.3(2) . . ?
C202 C201 C200 123.8(2) . . ?
F202 C202 C203 119.8(2) . . ?
F202 C202 C201 120.1(2) . . ?
C203 C202 C201 120.1(2) . . ?
F203 C203 C202 120.7(2) . . ?
F203 C203 C204 120.5(2) . . ?
C202 C203 C204 118.8(2) . . ?
F204 C204 C203 119.7(2) . . ?
F204 C204 C205 121.0(2) . . ?
C203 C204 C205 119.3(2) . . ?
F205 C205 C204 116.4(2) . . ?
F205 C205 C200 119.3(2) . . ?
C204 C205 C200 124.2(2) . . ?
C215 C210 C211 112.4(2) . . ?
C215 C210 B2 128.7(2) . . ?
C211 C210 B2 118.7(2) . . ?
F211 C211 C212 116.1(2) . . ?
F211 C211 C210 118.5(2) . . ?
C212 C211 C210 125.3(2) . . ?
F212 C212 C211 121.2(2) . . ?
F212 C212 C213 119.4(3) . . ?
C211 C212 C213 119.4(2) . . ?
F213 C213 C214 120.9(2) . . ?
F213 C213 C212 120.7(3) . . ?
C214 C213 C212 118.4(3) . . ?
F214 C214 C213 119.5(2) . . ?
F214 C214 C215 120.3(2) . . ?
C213 C214 C215 120.2(2) . . ?
F215 C215 C214 115.4(2) . . ?
F215 C215 C210 120.4(2) . . ?
C214 C215 C210 124.2(2) . . ?
C225 C220 C221 112.7(2) . . ?
C225 C220 B2 126.4(2) . . ?
C221 C220 B2 120.7(2) . . ?
F221 C221 C222 116.2(2) . . ?
F221 C221 C220 119.2(2) . . ?
C222 C221 C220 124.6(2) . . ?
F222 C222 C223 119.4(2) . . ?
F222 C222 C221 120.9(2) . . ?
C223 C222 C221 119.6(2) . . ?
F223 C223 C222 120.9(2) . . ?
F223 C223 C224 120.2(2) . . ?
C222 C223 C224 118.9(2) . . ?
F224 C224 C223 119.4(2) . . ?
F224 C224 C225 120.9(2) . . ?
C223 C224 C225 119.7(2) . . ?
F225 C225 C224 114.5(2) . . ?
F225 C225 C220 121.1(2) . . ?
C224 C225 C220 124.3(2) . . ?
C231 C230 C235 112.9(2) . . ?
C231 C230 B2 121.1(2) . . ?
C235 C230 B2 125.3(2) . . ?
F231 C231 C232 115.7(2) . . ?
F231 C231 C230 119.3(2) . . ?
C232 C231 C230 125.0(2) . . ?
F232 C232 C233 119.8(2) . . ?
F232 C232 C231 120.7(2) . . ?
C233 C232 C231 119.3(2) . . ?
F233 C233 C234 120.5(2) . . ?
F233 C233 C232 120.9(3) . . ?
C234 C233 C232 118.5(2) . . ?
F234 C234 C233 119.9(2) . . ?
F234 C234 C235 119.6(2) . . ?
C233 C234 C235 120.5(2) . . ?
F235 C235 C234 115.5(2) . . ?
F235 C235 C230 120.7(2) . . ?
C234 C235 C230 123.7(2) . . ?
Cl2 C300 Cl1 111.0(2) . . ?

loop_
_geom_bond_atom_site_label_1
_geom_bond_atom_site_label_2
_geom_bond_distance
_geom_bond_site_symmetry_2
_geom_bond_publ_flag
Co1 O2 1.958(2) . ?
Co1 O3 1.958(2) . ?
Co1 O4 2.108(2) . ?
Co1 N1 2.270(2) . ?
Co1 N2 2.286(2) . ?
Co1 N3 2.369(2) . ?
Co1 Co2 3.0367(8) . ?
Co1 Co3 3.0585(7) . ?
Co2 O1 1.958(2) . ?
Co2 O3 1.976(2) . ?
Co2 O4 2.110(2) . ?
Co2 N5 2.257(2) . ?
Co2 N6 2.266(2) . ?
Co2 N4 2.305(2) . ?
Co2 Co3 3.0478(5) . ?
Co3 O1 1.959(2) . ?
Co3 O2 1.969(2) . ?
Co3 O4 2.118(2) . ?
Co3 N7 2.249(2) . ?
Co3 N9 2.296(2) . ?
Co3 N8 2.337(2) . ?
O1 C11 1.394(3) . ?
O2 C21 1.404(3) . ?
O3 C31 1.367(5) . ?
O3 C31A 1.461(14) . ?
O4 C41 1.334(3) . ?
N1 C1 1.461(3) . ?
N1 C2 1.465(3) . ?
N1 C10 1.466(3) . ?
N2 C2 1.461(3) . ?
N2 C3 1.465(3) . ?
N2 C20 1.473(3) . ?
N3 C1 1.457(3) . ?
N3 C3 1.464(3) . ?
N3 C30 1.464(3) . ?
N4 C5 1.462(4) . ?
N4 C4 1.464(3) . ?
N4 C40 1.471(4) . ?
N5 C5 1.450(4) . ?
N5 C6 1.468(3) . ?
N5 C50 1.469(4) . ?
N6 C6 1.460(3) . ?
N6 C4 1.464(3) . ?
N6 C60 1.467(3) . ?
N7 C8 1.464(3) . ?
N7 C7 1.470(3) . ?
N7 C70 1.474(3) . ?
N8 C80 1.458(4) . ?
N8 C8 1.465(3) . ?
N8 C9 1.466(3) . ?
N9 C9 1.457(3) . ?
N9 C7 1.464(3) . ?
N9 C90 1.471(3) . ?
B1 C100 1.649(4) . ?
B1 C120 1.656(3) . ?
B1 C110 1.659(3) . ?
B1 C130 1.661(4) . ?
C100 C105 1.386(3) . ?
C100 C101 1.389(3) . ?
C101 F101 1.355(3) . ?
C101 C102 1.375(4) . ?
C102 F102 1.342(3) . ?
C102 C103 1.375(4) . ?
C103 F103 1.341(3) . ?
C103 C104 1.362(4) . ?
C104 F104 1.351(3) . ?
C104 C105 1.381(4) . ?
C105 F105 1.349(3) . ?
C110 C115 1.373(4) . ?
C110 C111 1.391(4) . ?
C111 F111 1.343(3) . ?
C111 C112 1.375(4) . ?
C112 F112 1.349(3) . ?
C112 C113 1.364(5) . ?
C113 F113 1.316(6) . ?
C113 C114 1.380(8) . ?
C113 C117 1.420(11) . ?
C113 F116 1.492(9) . ?
C115 F115 1.366(7) . ?
C115 C114 1.368(7) . ?
C115 F118 1.402(11) . ?
C115 C117 1.504(10) . ?
C120 C125 1.384(3) . ?
C120 C121 1.385(3) . ?
C121 F121 1.360(3) . ?
C121 C122 1.379(3) . ?
C122 F122 1.345(3) . ?
C122 C123 1.367(4) . ?
C123 F123 1.349(3) . ?
C123 C124 1.367(3) . ?
C124 F124 1.346(3) . ?
C124 C125 1.386(3) . ?
C125 F125 1.348(3) . ?
C130 C135 1.386(3) . ?
C130 C131 1.389(3) . ?
C131 F131 1.360(3) . ?
C131 C132 1.378(4) . ?
C132 F132 1.350(3) . ?
C132 C133 1.374(4) . ?
C133 F133 1.340(3) . ?
C133 C134 1.371(4) . ?
C134 F134 1.348(3) . ?
C134 C135 1.385(4) . ?
C135 F135 1.354(3) . ?
C117 F117 1.353(11) . ?
C114 F114 1.353(7) . ?
B2 C200 1.644(3) . ?
B2 C210 1.648(4) . ?
B2 C230 1.652(3) . ?
B2 C220 1.661(3) . ?
C200 C201 1.382(3) . ?
C200 C205 1.390(3) . ?
C201 F201 1.354(3) . ?
C201 C202 1.379(3) . ?
C202 F202 1.350(3) . ?
C202 C203 1.367(4) . ?
C203 F203 1.342(3) . ?
C203 C204 1.373(4) . ?
C204 F204 1.346(3) . ?
C204 C205 1.379(3) . ?
C205 F205 1.351(3) . ?
C210 C215 1.389(3) . ?
C210 C211 1.399(3) . ?
C211 F211 1.360(3) . ?
C211 C212 1.364(4) . ?
C212 F212 1.348(3) . ?
C212 C213 1.378(4) . ?
C213 F213 1.343(3) . ?
C213 C214 1.376(4) . ?
C214 F214 1.350(3) . ?
C214 C215 1.378(4) . ?
C215 F215 1.353(3) . ?
C220 C225 1.387(3) . ?
C220 C221 1.392(3) . ?
C221 F221 1.347(3) . ?
C221 C222 1.373(3) . ?
C222 F222 1.352(3) . ?
C222 C223 1.367(4) . ?
C223 F223 1.344(3) . ?
C223 C224 1.368(3) . ?
C224 F224 1.343(3) . ?
C224 C225 1.380(3) . ?
C225 F225 1.355(2) . ?
C230 C231 1.386(3) . ?
C230 C235 1.387(3) . ?
C231 F231 1.358(3) . ?
C231 C232 1.376(3) . ?
C232 F232 1.337(3) . ?
C232 C233 1.373(4) . ?
C233 F233 1.341(3) . ?
C233 C234 1.362(4) . ?
C234 F234 1.347(3) . ?
C234 C235 1.386(3) . ?
C235 F235 1.346(3) . ?
C300 Cl2 1.745(4) . ?
C300 Cl1 1.751(3) . ?
